data_4341480
loop_
_publ_author_name
'Blankenship, Trevor V.'
'Wang, Xiaoping'
'Hoffmann, Christina'
'Latturner, Susan E.'

_publ_section_title
;
 LiCa3As2H and Ca14As6X7 (X = C, H, N): Two New Arsenide Hydride Phases
 Grown from Ca/Li Metal Flux.
;
_journal_issue 19
_journal_name_full 'Inorganic chemistry'
_journal_page_first 10620
_journal_page_last 10626
_journal_paper_doi 10.1021/ic501722d
_journal_volume 53
_journal_year 2014
_chemical_formula_sum 'C0.45 H5 As6 Ca14 N1.12'
_chemical_formula_weight 1036.85
_chemical_name_systematic
; 
 ? 
;
_space_group_IT_number 127
_symmetry_cell_setting tetragonal
_symmetry_space_group_name_Hall '-P 4 2ab'
_symmetry_space_group_name_H-M 'P 4/m b m'
_atom_sites_solution_hydrogens geom
_atom_sites_solution_primary direct
_atom_sites_solution_secondary difmap
_audit_creation_method SHELXL-97
_cell_angle_alpha 90.00
_cell_angle_beta 90.00
_cell_angle_gamma 90.00
_cell_formula_units_Z 4
_cell_length_a 15.7493(15)
_cell_length_b 15.7493(15)
_cell_length_c 9.1062(9)
_cell_measurement_temperature 173(2)
_cell_volume 2258.7(4)
_computing_cell_refinement 'Saint (Bruker, 2008)'
_computing_data_collection 'APEX2 (Bruker, 2008)'
_computing_data_reduction 'Saint (Bruker, 2008)'
_computing_structure_refinement 'SHELXL-97 (Sheldrick, 2008)'
_computing_structure_solution 'SHELXS-97 (Sheldrick, 2008)'
_diffrn_ambient_temperature 173(2)
_diffrn_measured_fraction_theta_full 0.983
_diffrn_measured_fraction_theta_max 0.983
_diffrn_measurement_device_type 'Bruker APEX-II CCD area-detector'
_diffrn_radiation_monochromator graphite
_diffrn_radiation_source 'fine-focus sealed tube'
_diffrn_radiation_type MoK\a
_diffrn_radiation_wavelength 0.71073
_diffrn_reflns_av_R_equivalents 0.0253
_diffrn_reflns_av_sigmaI/netI 0.0109
_diffrn_reflns_limit_h_max 19
_diffrn_reflns_limit_h_min -20
_diffrn_reflns_limit_k_max 20
_diffrn_reflns_limit_k_min -19
_diffrn_reflns_limit_l_max 11
_diffrn_reflns_limit_l_min -12
_diffrn_reflns_number 24384
_diffrn_reflns_theta_full 28.21
_diffrn_reflns_theta_max 28.21
_diffrn_reflns_theta_min 1.83
_exptl_absorpt_coefficient_mu 11.938
_exptl_absorpt_correction_T_max 0.788
_exptl_absorpt_correction_T_min 0.569
_exptl_absorpt_correction_type multi-scan
_exptl_absorpt_process_details 'SADABS (Bruker, 2008)'
_exptl_crystal_colour red
_exptl_crystal_density_diffrn 3.049
_exptl_crystal_density_method 'not measured'
_exptl_crystal_description chunk
_exptl_crystal_F_000 1974
_exptl_crystal_size_max 0.05
_exptl_crystal_size_mid 0.04
_exptl_crystal_size_min 0.02
_refine_diff_density_max 3.998
_refine_diff_density_min -0.481
_refine_diff_density_rms 0.120
_refine_ls_extinction_coef 0.00044(4)
_refine_ls_extinction_expression Fc^*^=kFc[1+0.001xFc^2^\l^3^/sin(2\q)]^-1/4^
_refine_ls_extinction_method SHELXL
_refine_ls_goodness_of_fit_ref 1.135
_refine_ls_hydrogen_treatment mixed
_refine_ls_matrix_type full
_refine_ls_number_parameters 71
_refine_ls_number_reflns 1530
_refine_ls_number_restraints 0
_refine_ls_restrained_S_all 1.135
_refine_ls_R_factor_all 0.0170
_refine_ls_R_factor_gt 0.0165
_refine_ls_shift/su_max 0.033
_refine_ls_shift/su_mean 0.001
_refine_ls_structure_factor_coef Fsqd
_refine_ls_weighting_details 'calc w=1/[\s^2^(Fo^2^)+(0.0167P)^2^+5.1371P] where P=(Fo^2^+2Fc^2^)/3'
_refine_ls_weighting_scheme calc
_refine_ls_wR_factor_gt 0.0419
_refine_ls_wR_factor_ref 0.0421
_reflns_number_gt 1500
_reflns_number_total 1530
_reflns_threshold_expression >2sigma(I)
_cod_data_source_file ic501722d_si_002.cif
_cod_data_source_block Ca14As6X7scxrd
_cod_depositor_comments
;
The following automatic conversions were performed:

'_exptl_absorpt_correction_type' value 'Multi-scan' changed to
'multi-scan' according to
/usr/data/users/saulius/crontab/automatic-downloads/current/ACS/lib/dictionaries/cif_core.dic
dictionary named 'cif_core.dic' version 2.4.2 from 2011-04-26.

Automatic conversion script
Id: cif_fix_values 2827 2014-09-09 07:05:25Z andrius 
;
_cod_original_sg_symbol_H-M P4/mbm
_cod_database_code 4341480

loop_
_symmetry_equiv_pos_as_xyz
'x, y, z'
'-x, -y, z'
'-y, x, z'
'y, -x, z'
'-x+1/2, y+1/2, -z'
'x+1/2, -y+1/2, -z'
'y+1/2, x+1/2, -z'
'-y+1/2, -x+1/2, -z'
'-x, -y, -z'
'x, y, -z'
'y, -x, -z'
'-y, x, -z'
'x-1/2, -y-1/2, z'
'-x-1/2, y-1/2, z'
'-y-1/2, -x-1/2, z'
'y-1/2, x-1/2, z'

loop_
_atom_site_label
_atom_site_type_symbol
_atom_site_fract_x
_atom_site_fract_y
_atom_site_fract_z
_atom_site_U_iso_or_equiv
_atom_site_adp_type
_atom_site_occupancy
_atom_site_symmetry_multiplicity
_atom_site_calc_flag
_atom_site_refinement_flags
As1 As 0.284445(18) 0.215555(18) 0.0000 0.00690(10) Uani 1 4 d S
As2 As 0.236464(18) 0.263536(18) 0.5000 0.00704(10) Uani 1 4 d S
As3 As 0.197933(14) -0.008112(14) 0.24417(2) 0.00842(7) Uani 1 1 d .
Ca1 Ca 0.5000 0.0000 0.31977(9) 0.00623(15) Uani 1 4 d S
Ca2 Ca 0.34238(3) 0.15762(3) 0.30591(7) 0.01196(13) Uani 1 2 d S
Ca3 Ca 0.03100(4) 0.31299(4) 0.5000 0.00785(12) Uani 1 2 d S
Ca4 Ca 0.32156(4) 0.01952(4) 0.0000 0.00897(12) Uani 1 2 d S
Ca5 Ca 0.18343(3) 0.31657(3) -0.21039(6) 0.01097(13) Uani 1 2 d S
Ca6 Ca 0.0000 0.0000 0.25124(8) 0.00826(17) Uani 1 4 d S
Ca7 Ca 0.12127(4) 0.11390(4) 0.0000 0.01237(13) Uani 1 2 d S
Ca8 Ca 0.11887(4) 0.10899(4) 0.5000 0.01164(13) Uani 1 2 d S
N1 N 0.41635(16) 0.08365(16) 0.5000 0.0079(6) Uiso 1 4 d S
C2 C 0.0000 0.0000 0.5000 0.007 Uiso 0.89 8 d SP
X3N N 0.0000 0.0000 0.0000 0.010 Uiso 0.27 8 d SP
X3H H 0.0000 0.0000 0.0000 0.010 Uiso 0.43 8 d SP
H1 H 0.383(3) -0.117(3) 0.0000 0.012 Uiso 0.70 4 d SP
H2 H 0.1000(16) 0.4000(16) -0.335(4) 0.012(9) Uiso 1 2 d S
H3 H 0.4253(17) 0.0747(17) 0.147(4) 0.013(9) Uiso 1 2 d S

loop_
_atom_site_aniso_label
_atom_site_aniso_U_11
_atom_site_aniso_U_22
_atom_site_aniso_U_33
_atom_site_aniso_U_23
_atom_site_aniso_U_13
_atom_site_aniso_U_12
As1 0.00767(13) 0.00767(13) 0.00535(19) 0.000 0.000 0.00079(14)
As2 0.00792(13) 0.00792(13) 0.00527(19) 0.000 0.000 0.00119(15)
As3 0.00802(11) 0.00997(11) 0.00726(12) 0.00115(8) -0.00024(7) 0.00026(7)
Ca1 0.0067(2) 0.0067(2) 0.0052(3) 0.000 0.000 0.0006(3)
Ca2 0.01542(19) 0.01542(19) 0.0051(3) 0.00014(15) -0.00014(15) 0.0087(2)
Ca3 0.0100(3) 0.0065(3) 0.0070(3) 0.000 0.000 -0.00067(19)
Ca4 0.0089(3) 0.0106(3) 0.0074(3) 0.000 0.000 -0.0027(2)
Ca5 0.01337(18) 0.01337(18) 0.0062(3) 0.00074(15) -0.00074(15) 0.0058(2)
Ca6 0.0096(2) 0.0096(2) 0.0057(4) 0.000 0.000 0.000
Ca7 0.0144(3) 0.0126(3) 0.0102(3) 0.000 0.000 0.0053(2)
Ca8 0.0119(3) 0.0110(3) 0.0120(3) 0.000 0.000 0.0035(2)

loop_
_atom_type_symbol
_atom_type_description
_atom_type_scat_dispersion_real
_atom_type_scat_dispersion_imag
_atom_type_scat_source
C C 0.0033 0.0016 'International Tables Vol C Tables 4.2.6.8 and 6.1.1.4'
H H 0.0000 0.0000 'International Tables Vol C Tables 4.2.6.8 and 6.1.1.4'
Ca Ca 0.2262 0.3064 'International Tables Vol C Tables 4.2.6.8 and 6.1.1.4'
As As 0.0499 2.0058 'International Tables Vol C Tables 4.2.6.8 and 6.1.1.4'
N N 0.0061 0.0033 'International Tables Vol C Tables 4.2.6.8 and 6.1.1.4'

loop_
_geom_angle_atom_site_label_1
_geom_angle_atom_site_label_2
_geom_angle_atom_site_label_3
_geom_angle
_geom_angle_site_symmetry_1
_geom_angle_site_symmetry_3
Ca5 As1 Ca5 80.83(3) 10 .
Ca5 As1 Ca7 80.081(11) 10 .
Ca5 As1 Ca7 80.081(11) . .
Ca5 As1 Ca7 80.081(11) 10 15_665
Ca5 As1 Ca7 80.081(11) . 15_665
Ca7 As1 Ca7 153.85(3) . 15_665
Ca5 As1 Ca2 74.439(17) 10 .
Ca5 As1 Ca2 155.27(2) . .
Ca7 As1 Ca2 95.457(6) . .
Ca7 As1 Ca2 95.457(6) 15_665 .
Ca5 As1 Ca2 155.27(2) 10 10
Ca5 As1 Ca2 74.440(17) . 10
Ca7 As1 Ca2 95.457(6) . 10
Ca7 As1 Ca2 95.457(6) 15_665 10
Ca2 As1 Ca2 130.29(3) . 10
Ca5 As1 Ca4 128.984(10) 10 15_665
Ca5 As1 Ca4 128.984(10) . 15_665
Ca7 As1 Ca4 137.36(2) . 15_665
Ca7 As1 Ca4 68.796(16) 15_665 15_665
Ca2 As1 Ca4 69.677(11) . 15_665
Ca2 As1 Ca4 69.676(11) 10 15_665
Ca5 As1 Ca4 128.984(10) 10 .
Ca5 As1 Ca4 128.984(10) . .
Ca7 As1 Ca4 68.797(16) . .
Ca7 As1 Ca4 137.36(2) 15_665 .
Ca2 As1 Ca4 69.677(11) . .
Ca2 As1 Ca4 69.676(11) 10 .
Ca4 As1 Ca4 68.56(2) 15_665 .
Ca5 As2 Ca5 131.75(3) 10 1_556
Ca5 As2 Ca2 77.286(18) 10 .
Ca5 As2 Ca2 150.97(2) 1_556 .
Ca5 As2 Ca2 150.97(2) 10 10_556
Ca5 As2 Ca2 77.286(18) 1_556 10_556
Ca2 As2 Ca2 73.68(3) . 10_556
Ca5 As2 Ca8 93.152(5) 10 .
Ca5 As2 Ca8 93.152(5) 1_556 .
Ca2 As2 Ca8 83.819(11) . .
Ca2 As2 Ca8 83.819(11) 10_556 .
Ca5 As2 Ca8 93.152(5) 10 15_665
Ca5 As2 Ca8 93.152(5) 1_556 15_665
Ca2 As2 Ca8 83.819(11) . 15_665
Ca2 As2 Ca8 83.819(11) 10_556 15_665
Ca8 As2 Ca8 164.54(3) . 15_665
Ca5 As2 Ca3 69.596(12) 10 15_665
Ca5 As2 Ca3 69.596(12) 1_556 15_665
Ca2 As2 Ca3 133.049(10) . 15_665
Ca2 As2 Ca3 133.049(10) 10_556 15_665
Ca8 As2 Ca3 129.199(19) . 15_665
Ca8 As2 Ca3 66.265(16) 15_665 15_665
Ca5 As2 Ca3 69.596(12) 10 .
Ca5 As2 Ca3 69.596(12) 1_556 .
Ca2 As2 Ca3 133.049(10) . .
Ca2 As2 Ca3 133.049(10) 10_556 .
Ca8 As2 Ca3 66.266(16) . .
Ca8 As2 Ca3 129.199(19) 15_665 .
Ca3 As2 Ca3 62.93(2) 15_665 .
Ca3 As3 Ca4 101.750(16) 11_556 .
Ca3 As3 Ca6 126.697(18) 11_556 .
Ca4 As3 Ca6 131.336(18) . .
Ca3 As3 Ca7 137.938(18) 11_556 11
Ca4 As3 Ca7 80.240(15) . 11
Ca6 As3 Ca7 67.481(17) . 11
Ca3 As3 Ca7 148.570(18) 11_556 .
Ca4 As3 Ca7 68.819(16) . .
Ca6 As3 Ca7 67.049(16) . .
Ca7 As3 Ca7 71.80(2) 11 .
Ca3 As3 Ca8 74.835(15) 11_556 .
Ca4 As3 Ca8 134.970(17) . .
Ca6 As3 Ca8 64.883(16) . .
Ca7 As3 Ca8 132.346(18) 11 .
Ca7 As3 Ca8 90.742(14) . .
Ca3 As3 Ca8 68.512(15) 11_556 11_556
Ca4 As3 Ca8 153.923(18) . 11_556
Ca6 As3 Ca8 64.784(16) . 11_556
Ca7 As3 Ca8 91.226(14) 11 11_556
Ca7 As3 Ca8 131.804(18) . 11_556
Ca8 As3 Ca8 67.66(2) . 11_556
Ca3 As3 Ca5 68.401(15) 11_556 11
Ca4 As3 Ca5 71.824(16) . 11
Ca6 As3 Ca5 126.378(12) . 11
Ca7 As3 Ca5 72.679(16) 11 11
Ca7 As3 Ca5 130.283(15) . 11
Ca8 As3 Ca5 138.959(15) . 11
Ca8 As3 Ca5 82.121(16) 11_556 11
Ca3 As3 Ca2 64.494(15) 11_556 .
Ca4 As3 Ca2 65.681(15) . .
Ca6 As3 Ca2 127.887(12) . .
Ca7 As3 Ca2 143.970(14) 11 .
Ca7 As3 Ca2 84.756(16) . .
Ca8 As3 Ca2 73.071(16) . .
Ca8 As3 Ca2 124.578(15) 11_556 .
Ca5 As3 Ca2 105.454(15) 11 .
N1 Ca1 N1 97.25(11) 9_656 .
N1 Ca1 Ca1 48.62(6) 9_656 9_656
N1 Ca1 Ca1 48.62(6) . 9_656
N1 Ca1 Ca3 93.68(4) 9_656 13_665
N1 Ca1 Ca3 45.485(11) . 13_665
Ca1 Ca1 Ca3 61.201(13) 9_656 13_665
N1 Ca1 Ca3 45.485(11) 9_656 3_655
N1 Ca1 Ca3 93.68(4) . 3_655
Ca1 Ca1 Ca3 61.201(13) 9_656 3_655
Ca3 Ca1 Ca3 61.32(2) 13_665 3_655
N1 Ca1 Ca3 45.485(11) 9_656 5_546
N1 Ca1 Ca3 93.68(4) . 5_546
Ca1 Ca1 Ca3 61.201(13) 9_656 5_546
Ca3 Ca1 Ca3 122.40(3) 13_665 5_546
Ca3 Ca1 Ca3 90.90(2) 3_655 5_546
N1 Ca1 Ca3 93.68(4) 9_656 11_556
N1 Ca1 Ca3 45.486(11) . 11_556
Ca1 Ca1 Ca3 61.201(13) 9_656 11_556
Ca3 Ca1 Ca3 90.90(2) 13_665 11_556
Ca3 Ca1 Ca3 122.40(3) 3_655 11_556
Ca3 Ca1 Ca3 61.32(2) 5_546 11_556
N1 Ca1 Ca2 43.44(5) 9_656 2_655
N1 Ca1 Ca2 140.68(6) . 2_655
Ca1 Ca1 Ca2 92.059(17) 9_656 2_655
Ca3 Ca1 Ca2 121.798(15) 13_665 2_655
Ca3 Ca1 Ca2 60.507(12) 3_655 2_655
Ca3 Ca1 Ca2 60.507(12) 5_546 2_655
Ca3 Ca1 Ca2 121.798(15) 11_556 2_655
N1 Ca1 Ca2 140.68(6) 9_656 .
N1 Ca1 Ca2 43.44(5) . .
Ca1 Ca1 Ca2 92.059(17) 9_656 .
Ca3 Ca1 Ca2 60.507(12) 13_665 .
Ca3 Ca1 Ca2 121.798(15) 3_655 .
Ca3 Ca1 Ca2 121.798(15) 5_546 .
Ca3 Ca1 Ca2 60.507(12) 11_556 .
Ca2 Ca1 Ca2 175.88(3) 2_655 .
N1 Ca1 Ca4 151.87(2) 9_656 .
N1 Ca1 Ca4 93.82(5) . .
Ca1 Ca1 Ca4 135.846(11) 9_656 .
Ca3 Ca1 Ca4 112.296(13) 13_665 .
Ca3 Ca1 Ca4 158.973(19) 3_655 .
Ca3 Ca1 Ca4 108.172(13) 5_546 .
Ca3 Ca1 Ca4 75.987(12) 11_556 .
Ca2 Ca1 Ca4 121.14(2) 2_655 .
Ca2 Ca1 Ca4 55.345(13) . .
N1 Ca1 Ca4 93.82(5) 9_656 7_545
N1 Ca1 Ca4 151.87(2) . 7_545
Ca1 Ca1 Ca4 135.846(11) 9_656 7_545
Ca3 Ca1 Ca4 158.973(19) 13_665 7_545
Ca3 Ca1 Ca4 112.296(13) 3_655 7_545
Ca3 Ca1 Ca4 75.987(12) 5_546 7_545
Ca3 Ca1 Ca4 108.172(13) 11_556 7_545
Ca2 Ca1 Ca4 55.344(13) 2_655 7_545
Ca2 Ca1 Ca4 121.14(2) . 7_545
Ca4 Ca1 Ca4 65.805(19) . 7_545
N1 Ca1 Ca4 93.82(5) 9_656 9_655
N1 Ca1 Ca4 151.87(2) . 9_655
Ca1 Ca1 Ca4 135.846(11) 9_656 9_655
Ca3 Ca1 Ca4 108.172(13) 13_665 9_655
Ca3 Ca1 Ca4 75.987(12) 3_655 9_655
Ca3 Ca1 Ca4 112.296(13) 5_546 9_655
Ca3 Ca1 Ca4 158.973(19) 11_556 9_655
Ca2 Ca1 Ca4 55.344(13) 2_655 9_655
Ca2 Ca1 Ca4 121.14(2) . 9_655
Ca4 Ca1 Ca4 88.31(2) . 9_655
Ca4 Ca1 Ca4 51.707(18) 7_545 9_655
N1 Ca2 As2 96.15(6) . .
N1 Ca2 As1 161.87(7) . .
As2 Ca2 As1 101.98(2) . .
N1 Ca2 Ca3 44.161(11) . 13_665
As2 Ca2 Ca3 95.915(16) . 13_665
As1 Ca2 Ca3 132.342(12) . 13_665
N1 Ca2 Ca3 44.161(11) . 11_556
As2 Ca2 Ca3 95.915(16) . 11_556
As1 Ca2 Ca3 132.342(12) . 11_556
Ca3 Ca2 Ca3 88.24(2) 13_665 11_556
N1 Ca2 As3 94.081(14) . 15_665
As2 Ca2 As3 98.637(10) . 15_665
As1 Ca2 As3 83.279(10) . 15_665
Ca3 Ca2 As3 50.306(9) 13_665 15_665
Ca3 Ca2 As3 137.091(19) 11_556 15_665
N1 Ca2 As3 94.082(14) . .
As2 Ca2 As3 98.637(10) . .
As1 Ca2 As3 83.279(10) . .
Ca3 Ca2 As3 137.091(19) 13_665 .
Ca3 Ca2 As3 50.306(9) 11_556 .
As3 Ca2 As3 159.97(2) 15_665 .
N1 Ca2 Ca1 44.95(6) . .
As2 Ca2 Ca1 141.10(3) . .
As1 Ca2 Ca1 116.91(2) . .
Ca3 Ca2 Ca1 58.243(15) 13_665 .
Ca3 Ca2 Ca1 58.243(15) 11_556 .
As3 Ca2 Ca1 86.459(10) 15_665 .
As3 Ca2 Ca1 86.460(10) . .
N1 Ca2 Ca2 42.99(6) . 10_556
As2 Ca2 Ca2 53.160(13) . 10_556
As1 Ca2 Ca2 155.145(13) . 10_556
Ca3 Ca2 Ca2 59.550(11) 13_665 10_556
Ca3 Ca2 Ca2 59.550(11) 11_556 10_556
As3 Ca2 Ca2 99.223(10) 15_665 10_556
As3 Ca2 Ca2 99.223(10) . 10_556
Ca1 Ca2 Ca2 87.941(17) . 10_556
N1 Ca2 Ca4 108.86(6) . 15_665
As2 Ca2 Ca4 139.911(17) . 15_665
As1 Ca2 Ca4 56.118(15) . 15_665
Ca3 Ca2 Ca4 82.157(13) 13_665 15_665
Ca3 Ca2 Ca4 123.90(2) 11_556 15_665
As3 Ca2 Ca4 50.083(10) 15_665 15_665
As3 Ca2 Ca4 109.900(17) . 15_665
Ca1 Ca2 Ca4 70.153(18) . 15_665
Ca2 Ca2 Ca4 141.706(11) 10_556 15_665
N1 Ca2 Ca4 108.86(6) . .
As2 Ca2 Ca4 139.912(17) . .
As1 Ca2 Ca4 56.118(14) . .
Ca3 Ca2 Ca4 123.90(2) 13_665 .
Ca3 Ca2 Ca4 82.156(14) 11_556 .
As3 Ca2 Ca4 109.900(17) 15_665 .
As3 Ca2 Ca4 50.083(10) . .
Ca1 Ca2 Ca4 70.153(18) . .
Ca2 Ca2 Ca4 141.706(11) 10_556 .
Ca4 Ca2 Ca4 59.82(2) 15_665 .
N1 Ca2 Ca5 146.79(7) . 10
As2 Ca2 Ca5 50.644(15) . 10
As1 Ca2 Ca5 51.340(14) . 10
Ca3 Ca2 Ca5 127.928(15) 13_665 10
Ca3 Ca2 Ca5 127.928(15) 11_556 10
As3 Ca2 Ca5 91.568(10) 15_665 10
As3 Ca2 Ca5 91.568(10) . 10
Ca1 Ca2 Ca5 168.25(3) . 10
Ca2 Ca2 Ca5 103.804(13) 10_556 10
Ca4 Ca2 Ca5 99.791(18) 15_665 10
Ca4 Ca2 Ca5 99.791(18) . 10
N1 Ca3 As3 108.54(5) 3 3
N1 Ca3 As3 108.54(5) 3 12_556
As3 Ca3 As3 103.17(2) 3 12_556
N1 Ca3 As2 151.50(9) 3 .
As3 Ca3 As2 88.583(14) 3 .
As3 Ca3 As2 88.583(14) 12_556 .
N1 Ca3 Ca1 46.74(6) 3 11_566
As3 Ca3 Ca1 152.490(19) 3 11_566
As3 Ca3 Ca1 97.587(15) 12_556 11_566
As2 Ca3 Ca1 109.977(15) . 11_566
N1 Ca3 Ca1 46.74(6) 3 3
As3 Ca3 Ca1 97.587(15) 3 3
As3 Ca3 Ca1 152.490(19) 12_556 3
As2 Ca3 Ca1 109.977(15) . 3
Ca1 Ca3 Ca1 57.60(3) 11_566 3
N1 Ca3 Ca3 92.97(8) 3 15_665
As3 Ca3 Ca3 121.109(11) 3 15_665
As3 Ca3 Ca3 121.109(11) 12_556 15_665
As2 Ca3 Ca3 58.532(11) . 15_665
Ca1 Ca3 Ca3 59.339(10) 11_566 15_665
Ca1 Ca3 Ca3 59.339(10) 3 15_665
N1 Ca3 Ca2 43.82(6) 3 3
As3 Ca3 Ca2 65.199(12) 3 3
As3 Ca3 Ca2 112.01(2) 12_556 3
As2 Ca3 Ca2 149.227(11) . 3
Ca1 Ca3 Ca2 90.419(17) 11_566 3
Ca1 Ca3 Ca2 61.251(13) 3 3
Ca3 Ca3 Ca2 120.561(13) 15_665 3
N1 Ca3 Ca2 43.82(6) 3 12_556
As3 Ca3 Ca2 112.01(2) 3 12_556
As3 Ca3 Ca2 65.199(12) 12_556 12_556
As2 Ca3 Ca2 149.227(11) . 12_556
Ca1 Ca3 Ca2 61.251(13) 11_566 12_556
Ca1 Ca3 Ca2 90.419(17) 3 12_556
Ca3 Ca3 Ca2 120.561(13) 15_665 12_556
Ca2 Ca3 Ca2 60.90(2) 3 12_556
N1 Ca3 Ca8 155.34(9) 3 .
As3 Ca3 Ca8 59.219(12) 3 .
As3 Ca3 Ca8 59.219(12) 12_556 .
As2 Ca3 Ca8 53.164(14) . .
Ca1 Ca3 Ca8 148.287(15) 11_566 .
Ca1 Ca3 Ca8 148.287(15) 3 .
Ca3 Ca3 Ca8 111.697(14) 15_665 .
Ca2 Ca3 Ca8 117.314(18) 3 .
Ca2 Ca3 Ca8 117.314(18) 12_556 .
N1 Ca3 Ca5 119.30(5) 3 1_556
As3 Ca3 Ca5 132.11(2) 3 1_556
As3 Ca3 Ca5 60.784(10) 12_556 1_556
As2 Ca3 Ca5 49.406(12) . 1_556
Ca1 Ca3 Ca5 74.134(15) 11_566 1_556
Ca1 Ca3 Ca5 116.041(19) 3 1_556
Ca3 Ca3 Ca5 60.849(10) 15_665 1_556
Ca2 Ca3 Ca5 161.076(18) 3 1_556
Ca2 Ca3 Ca5 101.332(15) 12_556 1_556
Ca8 Ca3 Ca5 75.419(15) . 1_556
N1 Ca3 Ca5 119.30(5) 3 10
As3 Ca3 Ca5 60.784(10) 3 10
As3 Ca3 Ca5 132.11(2) 12_556 10
As2 Ca3 Ca5 49.406(12) . 10
Ca1 Ca3 Ca5 116.041(19) 11_566 10
Ca1 Ca3 Ca5 74.134(15) 3 10
Ca3 Ca3 Ca5 60.849(10) 15_665 10
Ca2 Ca3 Ca5 101.332(15) 3 10
Ca2 Ca3 Ca5 161.076(18) 12_556 10
Ca8 Ca3 Ca5 75.419(15) . 10
Ca5 Ca3 Ca5 95.36(2) 1_556 10
As3 Ca4 As3 96.20(2) 10 .
As3 Ca4 As1 91.255(14) 10 .
As3 Ca4 As1 91.255(14) . .
As3 Ca4 Ca7 58.165(12) 10 .
As3 Ca4 Ca7 58.164(12) . .
As1 Ca4 Ca7 54.051(15) . .
As3 Ca4 Ca4 124.323(11) 10 15_665
As3 Ca4 Ca4 124.324(11) . 15_665
As1 Ca4 Ca4 55.720(12) . 15_665
Ca7 Ca4 Ca4 109.770(15) . 15_665
As3 Ca4 Ca2 64.235(10) 10 10
As3 Ca4 Ca2 137.19(2) . 10
As1 Ca4 Ca2 54.206(12) . 10
Ca7 Ca4 Ca2 79.771(15) . 10
Ca4 Ca4 Ca2 60.090(10) 15_665 10
As3 Ca4 Ca2 137.19(2) 10 .
As3 Ca4 Ca2 64.236(10) . .
As1 Ca4 Ca2 54.206(12) . .
Ca7 Ca4 Ca2 79.771(15) . .
Ca4 Ca4 Ca2 60.090(10) 15_665 .
Ca2 Ca4 Ca2 103.41(2) 10 .
As3 Ca4 Ca5 58.585(11) 10 4
As3 Ca4 Ca5 104.116(19) . 4
As1 Ca4 Ca5 146.998(11) . 4
Ca7 Ca4 Ca5 110.270(17) . 4
Ca4 Ca4 Ca5 128.410(11) 15_665 4
Ca2 Ca4 Ca5 97.124(14) 10 4
Ca2 Ca4 Ca5 158.562(17) . 4
As3 Ca4 Ca5 104.117(19) 10 11
As3 Ca4 Ca5 58.585(11) . 11
As1 Ca4 Ca5 146.998(11) . 11
Ca7 Ca4 Ca5 110.270(17) . 11
Ca4 Ca4 Ca5 128.410(12) 15_665 11
Ca2 Ca4 Ca5 158.562(17) 10 11
Ca2 Ca4 Ca5 97.124(14) . 11
Ca5 Ca4 Ca5 61.86(2) 4 11
As3 Ca4 Ca7 51.596(11) 10 11
As3 Ca4 Ca7 51.595(11) . 11
As1 Ca4 Ca7 113.416(19) . 11
Ca7 Ca4 Ca7 59.37(2) . 11
Ca4 Ca4 Ca7 169.136(13) 15_665 11
Ca2 Ca4 Ca7 114.857(13) 10 11
Ca2 Ca4 Ca7 114.857(13) . 11
Ca5 Ca4 Ca7 60.088(14) 4 11
Ca5 Ca4 Ca7 60.088(14) 11 11
As3 Ca4 Ca1 166.98(2) 10 .
As3 Ca4 Ca1 84.621(12) . .
As1 Ca4 Ca1 101.727(12) . .
Ca7 Ca4 Ca1 131.200(12) . .
Ca4 Ca4 Ca1 64.147(9) 15_665 .
Ca2 Ca4 Ca1 123.061(18) 10 .
Ca2 Ca4 Ca1 54.502(12) . .
Ca5 Ca4 Ca1 108.567(16) 4 .
Ca5 Ca4 Ca1 65.220(11) 11 .
Ca7 Ca4 Ca1 122.049(12) 11 .
As3 Ca4 Ca1 84.620(12) 10 9_655
As3 Ca4 Ca1 166.98(2) . 9_655
As1 Ca4 Ca1 101.726(12) . 9_655
Ca7 Ca4 Ca1 131.200(12) . 9_655
Ca4 Ca4 Ca1 64.147(9) 15_665 9_655
Ca2 Ca4 Ca1 54.502(12) 10 9_655
Ca2 Ca4 Ca1 123.061(18) . 9_655
Ca5 Ca4 Ca1 65.220(12) 4 9_655
Ca5 Ca4 Ca1 108.567(16) 11 9_655
Ca7 Ca4 Ca1 122.048(13) 11 9_655
Ca1 Ca4 Ca1 91.69(2) . 9_655
As2 Ca5 As1 106.29(2) 1_554 .
As2 Ca5 As3 89.612(11) 1_554 12
As1 Ca5 As3 101.721(10) . 12
As2 Ca5 As3 89.612(11) 1_554 5
As1 Ca5 As3 101.721(10) . 5
As3 Ca5 As3 155.78(2) 12 5
As2 Ca5 Ca3 60.998(15) 1_554 1_554
As1 Ca5 Ca3 146.432(14) . 1_554
As3 Ca5 Ca3 50.814(11) 12 1_554
As3 Ca5 Ca3 108.705(17) 5 1_554
As2 Ca5 Ca3 60.998(15) 1_554 15_664
As1 Ca5 Ca3 146.432(14) . 15_664
As3 Ca5 Ca3 108.705(17) 12 15_664
As3 Ca5 Ca3 50.814(11) 5 15_664
Ca3 Ca5 Ca3 58.30(2) 1_554 15_664
As2 Ca5 Ca2 52.070(15) 1_554 10
As1 Ca5 Ca2 54.220(15) . 10
As3 Ca5 Ca2 99.277(11) 12 10
As3 Ca5 Ca2 99.277(11) 5 10
Ca3 Ca5 Ca2 105.957(19) 1_554 10
Ca3 Ca5 Ca2 105.957(19) 15_664 10
As2 Ca5 Ca4 136.306(13) 1_554 5
As1 Ca5 Ca4 98.035(17) . 5
As3 Ca5 Ca4 120.555(18) 12 5
As3 Ca5 Ca4 49.591(10) 5 5
Ca3 Ca5 Ca4 112.297(19) 1_554 5
Ca3 Ca5 Ca4 78.650(14) 15_664 5
Ca2 Ca5 Ca4 136.550(14) 10 5
As2 Ca5 Ca4 136.306(13) 1_554 3
As1 Ca5 Ca4 98.035(17) . 3
As3 Ca5 Ca4 49.591(10) 12 3
As3 Ca5 Ca4 120.555(18) 5 3
Ca3 Ca5 Ca4 78.650(14) 1_554 3
Ca3 Ca5 Ca4 112.297(19) 15_664 3
Ca2 Ca5 Ca4 136.550(14) 10 3
Ca4 Ca5 Ca4 72.52(2) 5 3
As2 Ca5 Ca5 155.873(14) 1_554 10
As1 Ca5 Ca5 49.583(13) . 10
As3 Ca5 Ca5 95.272(11) 12 10
As3 Ca5 Ca5 95.271(11) 5 10
Ca3 Ca5 Ca5 137.681(11) 1_554 10
Ca3 Ca5 Ca5 137.681(11) 15_664 10
Ca2 Ca5 Ca5 103.803(13) 10 10
Ca4 Ca5 Ca5 59.070(10) 5 10
Ca4 Ca5 Ca5 59.070(10) 3 10
As2 Ca5 Ca7 106.743(15) 1_554 .
As1 Ca5 Ca7 50.789(11) . .
As3 Ca5 Ca7 51.189(10) 12 .
As3 Ca5 Ca7 150.636(18) 5 .
Ca3 Ca5 Ca7 100.587(13) 1_554 .
Ca3 Ca5 Ca7 158.459(16) 15_664 .
Ca2 Ca5 Ca7 73.978(14) 10 .
Ca4 Ca5 Ca7 116.737(18) 5 .
Ca4 Ca5 Ca7 62.843(14) 3 .
Ca5 Ca5 Ca7 60.151(10) 10 .
As2 Ca5 Ca7 106.742(15) 1_554 15_665
As1 Ca5 Ca7 50.789(11) . 15_665
As3 Ca5 Ca7 150.636(19) 12 15_665
As3 Ca5 Ca7 51.189(10) 5 15_665
Ca3 Ca5 Ca7 158.458(16) 1_554 15_665
Ca3 Ca5 Ca7 100.586(13) 15_664 15_665
Ca2 Ca5 Ca7 73.977(14) 10 15_665
Ca4 Ca5 Ca7 62.843(14) 5 15_665
Ca4 Ca5 Ca7 116.738(18) 3 15_665
Ca5 Ca5 Ca7 60.152(10) 10 15_665
Ca7 Ca5 Ca7 100.03(2) . 15_665
C2 Ca6 X3N 180.0 . .
C2 Ca6 As3 91.183(14) . .
X3N Ca6 As3 88.817(15) . .
C2 Ca6 As3 91.182(15) . 4
X3N Ca6 As3 88.818(14) . 4
As3 Ca6 As3 89.975(1) . 4
C2 Ca6 As3 91.182(14) . 3
X3N Ca6 As3 88.818(15) . 3
As3 Ca6 As3 89.976(1) . 3
As3 Ca6 As3 177.64(3) 4 3
C2 Ca6 As3 91.182(15) . 2
X3N Ca6 As3 88.818(14) . 2
As3 Ca6 As3 177.64(3) . 2
As3 Ca6 As3 89.976(1) 4 2
As3 Ca6 As3 89.976(1) 3 2
C2 Ca6 Ca8 48.271(13) . 11_556
X3N Ca6 Ca8 131.729(13) . 11_556
As3 Ca6 Ca8 59.162(12) . 11_556
As3 Ca6 Ca8 58.994(12) 4 11_556
As3 Ca6 Ca8 122.860(19) 3 11_556
As3 Ca6 Ca8 122.689(19) 2 11_556
C2 Ca6 Ca8 48.271(13) . 3
X3N Ca6 Ca8 131.729(13) . 3
As3 Ca6 Ca8 122.689(19) . 3
As3 Ca6 Ca8 122.860(19) 4 3
As3 Ca6 Ca8 58.994(12) 3 3
As3 Ca6 Ca8 59.162(12) 2 3
Ca8 Ca6 Ca8 96.54(3) 11_556 3
C2 Ca6 Ca8 48.271(13) . 9_556
X3N Ca6 Ca8 131.729(13) . 9_556
As3 Ca6 Ca8 122.860(19) . 9_556
As3 Ca6 Ca8 59.162(12) 4 9_556
As3 Ca6 Ca8 122.689(19) 3 9_556
As3 Ca6 Ca8 58.994(12) 2 9_556
Ca8 Ca6 Ca8 63.702(14) 11_556 9_556
Ca8 Ca6 Ca8 63.702(14) 3 9_556
C2 Ca6 Ca8 48.271(13) . .
X3N Ca6 Ca8 131.729(13) . .
As3 Ca6 Ca8 58.995(12) . .
As3 Ca6 Ca8 122.689(19) 4 .
As3 Ca6 Ca8 59.162(12) 3 .
As3 Ca6 Ca8 122.860(19) 2 .
Ca8 Ca6 Ca8 63.703(14) 11_556 .
Ca8 Ca6 Ca8 63.702(14) 3 .
Ca8 Ca6 Ca8 96.54(3) 9_556 .
C2 Ca6 Ca7 131.127(13) . 9
X3N Ca6 Ca7 48.873(13) . 9
As3 Ca6 Ca7 120.918(19) . 9
As3 Ca6 Ca7 56.553(12) 4 9
As3 Ca6 Ca7 121.603(19) 3 9
As3 Ca6 Ca7 57.251(12) 2 9
Ca8 Ca6 Ca7 115.535(14) 11_556 9
Ca8 Ca6 Ca7 116.393(14) 3 9
Ca8 Ca6 Ca7 82.858(14) 9_556 9
Ca8 Ca6 Ca7 179.208(19) . 9
C2 Ca6 Ca7 131.127(13) . 11
X3N Ca6 Ca7 48.873(13) . 11
As3 Ca6 Ca7 56.552(12) . 11
As3 Ca6 Ca7 57.251(12) 4 11
As3 Ca6 Ca7 120.919(19) 3 11
As3 Ca6 Ca7 121.603(19) 2 11
Ca8 Ca6 Ca7 82.858(13) 11_556 11
Ca8 Ca6 Ca7 179.208(19) 3 11
Ca8 Ca6 Ca7 116.393(14) 9_556 11
Ca8 Ca6 Ca7 115.535(14) . 11
Ca7 Ca6 Ca7 64.367(14) 9 11
X3N Ca7 As1 168.72(3) . .
X3N Ca7 As3 82.815(15) . 12
As1 Ca7 As3 104.992(17) . 12
X3N Ca7 As3 82.815(15) . 3
As1 Ca7 As3 104.992(17) . 3
As3 Ca7 As3 90.091(19) 12 3
X3N Ca7 As3 82.124(15) . .
As1 Ca7 As3 89.843(16) . .
As3 Ca7 As3 164.93(3) 12 .
As3 Ca7 As3 88.573(11) 3 .
X3N Ca7 As3 82.125(15) . 10
As1 Ca7 As3 89.842(16) . 10
As3 Ca7 As3 88.573(11) 12 10
As3 Ca7 As3 164.93(3) 3 10
As3 Ca7 As3 88.829(19) . 10
X3N Ca7 Ca6 41.126(13) . .
As1 Ca7 Ca6 137.622(13) . .
As3 Ca7 Ca6 111.79(2) 12 .
As3 Ca7 Ca6 55.968(10) 3 .
As3 Ca7 Ca6 55.700(10) . .
As3 Ca7 Ca6 110.92(2) 10 .
X3N Ca7 Ca6 41.126(12) . 9
As1 Ca7 Ca6 137.622(13) . 9
As3 Ca7 Ca6 55.968(10) 12 9
As3 Ca7 Ca6 111.79(2) 3 9
As3 Ca7 Ca6 110.92(2) . 9
As3 Ca7 Ca6 55.701(10) 10 9
Ca6 Ca7 Ca6 82.25(3) . 9
X3N Ca7 Ca4 111.57(2) . .
As1 Ca7 Ca4 57.153(17) . .
As3 Ca7 Ca4 133.842(11) 12 .
As3 Ca7 Ca4 133.842(11) 3 .
As3 Ca7 Ca4 53.017(11) . .
As3 Ca7 Ca4 53.017(11) 10 .
Ca6 Ca7 Ca4 106.075(16) . .
Ca6 Ca7 Ca4 106.075(16) 9 .
X3N Ca7 Ca7 45.0 . 3
As1 Ca7 Ca7 146.28(3) . 3
As3 Ca7 Ca7 54.539(15) 12 3
As3 Ca7 Ca7 54.539(15) 3 3
As3 Ca7 Ca7 113.503(12) . 3
As3 Ca7 Ca7 113.504(11) 10 3
Ca6 Ca7 Ca7 57.816(7) . 3
Ca6 Ca7 Ca7 57.816(7) 9 3
Ca4 Ca7 Ca7 156.57(2) . 3
X3N Ca7 Ca7 45.0 . 11
As1 Ca7 Ca7 123.72(3) . 11
As3 Ca7 Ca7 113.783(12) 12 11
As3 Ca7 Ca7 113.783(12) 3 11
As3 Ca7 Ca7 53.659(15) . 11
As3 Ca7 Ca7 53.660(15) 10 11
Ca6 Ca7 Ca7 57.816(7) . 11
Ca6 Ca7 Ca7 57.816(7) 9 11
Ca4 Ca7 Ca7 66.57(2) . 11
Ca7 Ca7 Ca7 90.0 3 11
X3N Ca7 Ca5 138.857(16) . 10
As1 Ca7 Ca5 49.130(12) . 10
As3 Ca7 Ca5 98.462(19) 12 10
As3 Ca7 Ca5 56.133(12) 3 10
As3 Ca7 Ca5 93.241(14) . 10
As3 Ca7 Ca5 138.87(2) 10 10
Ca6 Ca7 Ca5 103.881(14) . 10
Ca6 Ca7 Ca5 153.46(2) 9 10
Ca4 Ca7 Ca5 97.087(18) . 10
Ca7 Ca7 Ca5 103.19(2) 3 10
Ca7 Ca7 Ca5 146.802(15) 11 10
C2 Ca8 As2 169.79(3) . .
C2 Ca8 As3 84.148(15) . 10_556
As2 Ca8 As3 102.797(16) . 10_556
C2 Ca8 As3 84.147(15) . .
As2 Ca8 As3 102.798(16) . .
As3 Ca8 As3 92.625(19) 10_556 .
C2 Ca8 As3 83.976(15) . 3
As2 Ca8 As3 88.961(15) . 3
As3 Ca8 As3 168.12(2) 10_556 3
As3 Ca8 As3 86.300(10) . 3
C2 Ca8 As3 83.976(15) . 12_556
As2 Ca8 As3 88.961(15) . 12_556
As3 Ca8 As3 86.300(10) 10_556 12_556
As3 Ca8 As3 168.12(2) . 12_556
As3 Ca8 As3 92.318(19) 3 12_556
C2 Ca8 Ca6 41.729(13) . 9_556
As2 Ca8 Ca6 137.263(13) . 9_556
As3 Ca8 Ca6 56.124(10) 10_556 9_556
As3 Ca8 Ca6 113.90(2) . 9_556
As3 Ca8 Ca6 113.69(2) 3 9_556
As3 Ca8 Ca6 56.055(10) 12_556 9_556
C2 Ca8 Ca6 41.729(13) . .
As2 Ca8 Ca6 137.263(13) . .
As3 Ca8 Ca6 113.90(2) 10_556 .
As3 Ca8 Ca6 56.122(10) . .
As3 Ca8 Ca6 56.055(10) 3 .
As3 Ca8 Ca6 113.69(2) 12_556 .
Ca6 Ca8 Ca6 83.46(3) 9_556 .
C2 Ca8 Ca3 109.22(2) . .
As2 Ca8 Ca3 60.570(16) . .
As3 Ca8 Ca3 132.739(10) 10_556 .
As3 Ca8 Ca3 132.739(10) . .
As3 Ca8 Ca3 52.267(11) 3 .
As3 Ca8 Ca3 52.267(11) 12_556 .
Ca6 Ca8 Ca3 104.219(15) 9_556 .
Ca6 Ca8 Ca3 104.219(16) . .
C2 Ca8 Ca8 45.0 . 3
As2 Ca8 Ca8 124.79(3) . 3
As3 Ca8 Ca8 114.266(11) 10_556 3
As3 Ca8 Ca8 114.265(11) . 3
As3 Ca8 Ca8 56.059(15) 3 3
As3 Ca8 Ca8 56.059(15) 12_556 3
Ca6 Ca8 Ca8 58.148(7) 9_556 3
Ca6 Ca8 Ca8 58.149(7) . 3
Ca3 Ca8 Ca8 64.22(2) . 3
C2 Ca8 Ca8 45.0 . 11_556
As2 Ca8 Ca8 145.22(3) . 11_556
As3 Ca8 Ca8 56.278(15) 10_556 11_556
As3 Ca8 Ca8 56.278(15) . 11_556
As3 Ca8 Ca8 114.199(11) 3 11_556
As3 Ca8 Ca8 114.199(11) 12_556 11_556
Ca6 Ca8 Ca8 58.148(7) 9_556 11_556
Ca6 Ca8 Ca8 58.148(7) . 11_556
Ca3 Ca8 Ca8 154.22(2) . 11_556
Ca8 Ca8 Ca8 90.0 3 11_556
C2 Ca8 Ca3 101.68(2) . 11_556
As2 Ca8 Ca3 88.530(19) . 11_556
As3 Ca8 Ca3 49.582(10) 10_556 11_556
As3 Ca8 Ca3 49.583(10) . 11_556
As3 Ca8 Ca3 133.767(9) 3 11_556
As3 Ca8 Ca3 133.767(9) 12_556 11_556
Ca6 Ca8 Ca3 98.693(15) 9_556 11_556
Ca6 Ca8 Ca3 98.693(15) . 11_556
Ca3 Ca8 Ca3 149.10(2) . 11_556
Ca8 Ca8 Ca3 146.68(2) 3 11_556
Ca8 Ca8 Ca3 56.69(2) 11_556 11_556
Ca2 N1 Ca2 94.02(13) 10_556 .
Ca2 N1 Ca3 92.02(6) 10_556 11_556
Ca2 N1 Ca3 92.02(6) . 11_556
Ca2 N1 Ca3 92.02(6) 10_556 13_665
Ca2 N1 Ca3 92.02(6) . 13_665
Ca3 N1 Ca3 174.07(17) 11_556 13_665
Ca2 N1 Ca1 91.61(2) 10_556 9_656
Ca2 N1 Ca1 174.36(12) . 9_656
Ca3 N1 Ca1 87.78(6) 11_556 9_656
Ca3 N1 Ca1 87.78(6) 13_665 9_656
Ca2 N1 Ca1 174.36(12) 10_556 .
Ca2 N1 Ca1 91.61(2) . .
Ca3 N1 Ca1 87.78(6) 11_556 .
Ca3 N1 Ca1 87.78(6) 13_665 .
Ca1 N1 Ca1 82.75(11) 9_656 .
Ca6 C2 Ca6 180.0 9_556 .
Ca6 C2 Ca8 90.0 9_556 9_556
Ca6 C2 Ca8 90.0 . 9_556
Ca6 C2 Ca8 90.0 9_556 11_556
Ca6 C2 Ca8 90.0 . 11_556
Ca8 C2 Ca8 90.0 9_556 11_556
Ca6 C2 Ca8 90.0 9_556 3
Ca6 C2 Ca8 90.0 . 3
Ca8 C2 Ca8 90.0 9_556 3
Ca8 C2 Ca8 180.0 11_556 3
Ca6 C2 Ca8 90.0 9_556 .
Ca6 C2 Ca8 90.0 . .
Ca8 C2 Ca8 180.0 9_556 .
Ca8 C2 Ca8 90.0 11_556 .
Ca8 C2 Ca8 90.0 3 .
Ca6 X3N Ca6 180.0 . 9
Ca6 X3N Ca7 90.0 . 9
Ca6 X3N Ca7 90.0 9 9
Ca6 X3N Ca7 90.0 . 11
Ca6 X3N Ca7 90.0 9 11
Ca7 X3N Ca7 90.0 9 11
Ca6 X3N Ca7 90.0 . 3
Ca6 X3N Ca7 90.0 9 3
Ca7 X3N Ca7 90.0 9 3
Ca7 X3N Ca7 180.00(3) 11 3
Ca6 X3N Ca7 90.0 . .
Ca6 X3N Ca7 90.0 9 .
Ca7 X3N Ca7 180.0 9 .
Ca7 X3N Ca7 90.0 11 .
Ca7 X3N Ca7 90.0 3 .

loop_
_geom_bond_atom_site_label_1
_geom_bond_atom_site_label_2
_geom_bond_distance
_geom_bond_site_symmetry_2
As1 Ca5 2.9550(7) 10
As1 Ca5 2.9550(7) .
As1 Ca7 3.0278(7) .
As1 Ca7 3.0279(7) 15_665
As1 Ca2 3.0700(7) .
As1 Ca2 3.0701(7) 10
As1 Ca4 3.1422(7) 15_665
As1 Ca4 3.1422(7) .
As2 Ca5 2.8897(7) 10
As2 Ca5 2.8897(7) 1_556
As2 Ca2 2.9478(7) .
As2 Ca2 2.9478(7) 10_556
As2 Ca8 3.0585(7) .
As2 Ca8 3.0586(7) 15_665
As2 Ca3 3.3282(8) 15_665
As2 Ca3 3.3283(8) .
As3 Ca3 2.9733(5) 11_556
As3 Ca4 2.9873(5) .
As3 Ca6 3.1206(4) .
As3 Ca7 3.1419(5) 11
As3 Ca7 3.1771(5) .
As3 Ca8 3.2217(5) .
As3 Ca8 3.2299(5) 11_556
As3 Ca5 3.3481(4) 11
As3 Ca2 3.5078(4) .
Ca1 N1 2.483(3) 9_656
Ca1 N1 2.483(3) .
Ca1 Ca1 3.2824(16) 9_656
Ca1 Ca3 3.4069(7) 13_665
Ca1 Ca3 3.4069(7) 3_655
Ca1 Ca3 3.4069(7) 5_546
Ca1 Ca3 3.4069(7) 11_556
Ca1 Ca2 3.5128(7) 2_655
Ca1 Ca2 3.5128(7) .
Ca1 Ca4 4.0585(8) .
Ca1 Ca4 4.0585(8) 7_545
Ca1 Ca4 4.0585(8) 9_655
Ca2 N1 2.416(2) .
Ca2 Ca3 3.4876(7) 13_665
Ca2 Ca3 3.4876(7) 11_556
Ca2 As3 3.5077(4) 15_665
Ca2 Ca2 3.5349(12) 10_556
Ca2 Ca4 3.5493(7) 15_665
Ca2 Ca4 3.5493(7) .
Ca2 Ca5 3.6455(9) 10
Ca3 N1 2.4311(7) 3
Ca3 As3 2.9733(5) 3
Ca3 As3 2.9733(5) 12_556
Ca3 Ca1 3.4068(7) 11_566
Ca3 Ca1 3.4068(7) 3
Ca3 Ca3 3.4747(12) 15_665
Ca3 Ca2 3.4875(7) 3
Ca3 Ca2 3.4875(7) 12_556
Ca3 Ca8 3.4982(9) .
Ca3 Ca5 3.5667(7) 1_556
Ca3 Ca5 3.5667(7) 10
Ca4 As3 2.9873(5) 10
Ca4 Ca7 3.4870(9) .
Ca4 Ca4 3.5396(12) 15_665
Ca4 Ca2 3.5493(7) 10
Ca4 Ca5 3.7274(7) 4
Ca4 Ca5 3.7274(7) 11
Ca4 Ca7 3.9514(9) 11
Ca4 Ca1 4.0585(8) 9_655
Ca5 As2 2.8897(7) 1_554
Ca5 As3 3.3481(4) 12
Ca5 As3 3.3481(4) 5
Ca5 Ca3 3.5667(7) 1_554
Ca5 Ca3 3.5667(7) 15_664
Ca5 Ca2 3.6456(9) 10
Ca5 Ca4 3.7275(7) 5
Ca5 Ca4 3.7275(7) 3
Ca5 Ca5 3.8317(12) 10
Ca5 Ca7 3.8493(7) .
Ca5 Ca7 3.8494(7) 15_665
Ca6 C2 2.2652(8) .
Ca6 X3N 2.2879(8) .
Ca6 As3 3.1206(4) 4
Ca6 As3 3.1206(4) 3
Ca6 As3 3.1206(4) 2
Ca6 Ca8 3.4033(7) 11_556
Ca6 Ca8 3.4033(7) 3
Ca6 Ca8 3.4033(7) 9_556
Ca6 Ca8 3.4033(7) .
Ca6 Ca7 3.4784(8) 9
Ca6 Ca7 3.4784(8) 11
Ca7 X3N 2.6202(7) .
Ca7 As3 3.1420(5) 12
Ca7 As3 3.1420(5) 3
Ca7 As3 3.1771(5) 10
Ca7 Ca6 3.4785(8) 9
Ca7 Ca7 3.7055(10) 3
Ca7 Ca7 3.7055(10) 11
Ca7 Ca5 3.8493(7) 10
Ca8 C2 2.5399(7) .
Ca8 As3 3.2217(5) 10_556
Ca8 As3 3.2299(5) 3
Ca8 As3 3.2299(5) 12_556
Ca8 Ca6 3.4033(7) 9_556
Ca8 Ca8 3.5919(10) 3
Ca8 Ca8 3.5919(10) 11_556
Ca8 Ca3 3.7694(9) 11_556
N1 Ca2 2.416(2) 10_556
N1 Ca3 2.4312(7) 11_556
N1 Ca3 2.4312(7) 13_665
N1 Ca1 2.483(3) 9_656
C2 Ca6 2.2652(8) 9_556
C2 Ca8 2.5398(7) 9_556
C2 Ca8 2.5398(7) 11_556
C2 Ca8 2.5398(7) 3
X3N Ca6 2.2879(8) 9
X3N Ca7 2.6201(7) 9
X3N Ca7 2.6201(7) 11
X3N Ca7 2.6201(7) 3
